data_9013305
loop_
_publ_author_name
'Chao, G. Y.'
'Gault, R. A.'

_publ_section_title
;
 The occurence of two rare polytypes of wurtzite, 4H and 8H,
 at Mont Saint-Hilaire, Quebec
;
_journal_name_full 'The Canadian Mineralogist'
_journal_page_first 775
_journal_page_last 778
_journal_volume 36
_journal_year 1998
_chemical_compound_source 'Mont Saint-Hilaire, Quebec, Canada'
_chemical_formula_structural ZnS
_chemical_formula_sum 'S Zn'
_chemical_name_mineral Wurtzite-4H
_space_group_IT_number 186
_symmetry_space_group_name_Hall 'P 6c -2c'
_symmetry_space_group_name_H-M 'P 63 m c'
_cell_angle_alpha 90
_cell_angle_beta 90
_cell_angle_gamma 120
_cell_length_a 3.8227
_cell_length_b 3.8227
_cell_length_c 12.52
_cell_formula_units_Z 4
_cell_volume 158.444
_database_code_amcsd 0005544
_exptl_crystal_density_diffrn 4.085
_cod_original_formula_sum 'Zn S'
_cod_database_code 9013305

loop_
_space_group_symop_operation_xyz
x,y,z
-x,-x+y,1/2+z
x-y,x,1/2+z
-y,-x,z
-y,x-y,z
x-y,-y,1/2+z
-x,-y,1/2+z
x,x-y,z
-x+y,-x,z
y,x,1/2+z
y,-x+y,1/2+z
-x+y,y,z

loop_
_atom_site_label
_atom_site_fract_x
_atom_site_fract_y
_atom_site_fract_z
Zn1 0.00000 0.00000 0.00000
Zn2 0.33333 0.66667 0.25000
S1 0.00000 0.00000 0.18750
S2 0.33333 0.66667 0.43750

loop_
_cod_related_entry_id
_cod_related_entry_database
_cod_related_entry_code
1 AMCSD 0005544
